data_2023113
loop_
_publ_author_name
'Chi, Nguyen Thi Thanh'
'Tuan Cuong, Ngo'
'Thu Trang, Tran'
'Van Thong, Pham'
'Linh, Nguyen Thi Bang'
'Ly, Nguyen Thi Khanh'
'Van Meervelt, Luc'

_publ_section_title
;
 Synthesis, crystal structure and anticancer activity of the complex
 chlorido(\h2-ethylene)(quinolin-8-olato-\k2 N,O)platinum(II) by
 experimental and theoretical methods
;
_journal_coeditor_code OI2006
_journal_issue 5
_journal_name_full 'Acta Crystallographica Section E Crystallographic Communications'
_journal_page_first 550
_journal_page_last 554
_journal_paper_doi 10.1107/S2056989024003748
_journal_volume 80
_journal_year 2024
_chemical_formula_iupac '[Pt (C9 H6 N O) Cl (C2 H4)]'
_chemical_formula_moiety 'C11 H10 Cl N O Pt'
_chemical_formula_sum 'C11 H10 Cl N O Pt'
_chemical_formula_weight 402.74
_chemical_name_systematic
;
Chlorido(\h^2^-ethylene)(quinolin-8-olato-\k^2^<i>N</i>,<i>O</i>)platinum(II)
;
_space_group_crystal_system monoclinic
_space_group_IT_number 14
_space_group_name_Hall '-P 2ybc'
_space_group_name_H-M_alt 'P 1 21/c 1'
_atom_sites_solution_hydrogens mixed
_audit_creation_method
;
Olex2 1.2
(compiled 2018.05.29 svn.r3510 for OlexSys, GUI svn.r5506)
;
_cell_angle_alpha 90
_cell_angle_beta 100.613(5)
_cell_angle_gamma 90
_cell_formula_units_Z 4
_cell_length_a 7.9462(5)
_cell_length_b 26.5977(12)
_cell_length_c 5.1860(2)
_cell_measurement_reflns_used 5770
_cell_measurement_temperature 293(2)
_cell_measurement_theta_max 28.4740
_cell_measurement_theta_min 2.8430
_cell_volume 1077.31(9)
_computing_cell_refinement
;
CrysAlisPro 1.171.40.25a (Rigaku OD, 2018)
;
_computing_data_collection
;
CrysAlisPro 1.171.40.25a (Rigaku OD, 2018)
;
_computing_data_reduction
;
CrysAlisPro 1.171.40.25a (Rigaku OD, 2018)
;
_computing_molecular_graphics
;
Olex2 (Dolomanov <i>et al.</i>,  2009)
;
_computing_publication_material
;
Olex2 (Dolomanov <i>et al.</i>,  2009)
;
_computing_structure_refinement
;
ShelXL (Sheldrick, 2015b)
;
_computing_structure_solution
;
<i>SHELXT2014/5</i> (Sheldrick, 2015a)
;
_diffrn_ambient_temperature 293(2)
_diffrn_detector 'CCD plate'
_diffrn_detector_area_resol_mean 15.9631
_diffrn_measured_fraction_theta_full 0.997
_diffrn_measured_fraction_theta_max 0.997
_diffrn_measurement_device 'four-circle diffractometer'
_diffrn_measurement_device_type 'SuperNova, Single source at offset/far, Eos'
_diffrn_measurement_method '\w scans'
_diffrn_radiation_monochromator mirror
_diffrn_radiation_probe x-ray
_diffrn_radiation_type MoK\a
_diffrn_radiation_wavelength 0.71073
_diffrn_reflns_av_R_equivalents 0.0708
_diffrn_reflns_av_unetI/netI 0.0494
_diffrn_reflns_limit_h_max 9
_diffrn_reflns_limit_h_min -9
_diffrn_reflns_limit_k_max 33
_diffrn_reflns_limit_k_min -32
_diffrn_reflns_limit_l_max 6
_diffrn_reflns_limit_l_min -6
_diffrn_reflns_number 10730
_diffrn_reflns_theta_full 25.242
_diffrn_reflns_theta_max 26.369
_diffrn_reflns_theta_min 2.608
_diffrn_source 'micro-focus sealed X-ray tube'
_exptl_absorpt_coefficient_mu 13.241
_exptl_absorpt_correction_T_max 0.516
_exptl_absorpt_correction_T_min 0.014
_exptl_absorpt_correction_type multi-scan
_exptl_absorpt_process_details
;
(CrysAlisPro; Rigaku OD, 2018)
;
_exptl_crystal_colour yellow
_exptl_crystal_density_diffrn 2.483
_exptl_crystal_description plate
_exptl_crystal_F_000 744
_exptl_crystal_size_max 0.35
_exptl_crystal_size_mid 0.3
_exptl_crystal_size_min 0.05
_refine_diff_density_max 0.927
_refine_diff_density_min -1.543
_refine_ls_extinction_method none
_refine_ls_goodness_of_fit_ref 1.086
_refine_ls_hydrogen_treatment mixed
_refine_ls_matrix_type full
_refine_ls_number_parameters 152
_refine_ls_number_reflns 2197
_refine_ls_number_restraints 4
_refine_ls_restrained_S_all 1.086
_refine_ls_R_factor_all 0.0433
_refine_ls_R_factor_gt 0.0329
_refine_ls_shift/su_max 0.001
_refine_ls_shift/su_mean 0.000
_refine_ls_structure_factor_coef Fsqd
_refine_ls_weighting_details 'w=1/[\s^2^(Fo^2^)+(0.0303P)^2^] where P=(Fo^2^+2Fc^2^)/3'
_refine_ls_weighting_scheme calc
_refine_ls_wR_factor_gt 0.0695
_refine_ls_wR_factor_ref 0.0762
_reflns_number_gt 1836
_reflns_number_total 2197
_reflns_threshold_expression 'I > 2\s(I)'
_cod_data_source_file oi2006.cif
_cod_data_source_block I
_cod_database_code 2023113
_shelx_space_group_comment
;
The symmetry employed for this shelxl refinement is uniquely defined
by the following loop, which should always be used as a source of
symmetry information in preference to the above space-group names.
They are only intended as comments.
;
_shelx_estimated_absorpt_t_min 0.090
_shelx_estimated_absorpt_t_max 0.557

loop_
_space_group_symop_operation_xyz
'x, y, z'
'-x, y+1/2, -z+1/2'
'-x, -y, -z'
'x, -y-1/2, z-1/2'

loop_
_atom_site_type_symbol
_atom_site_label
_atom_site_fract_x
_atom_site_fract_y
_atom_site_fract_z
_atom_site_U_iso_or_equiv
_atom_site_adp_type
_atom_site_calc_flag
_atom_site_occupancy
_atom_site_disorder_assembly
_atom_site_disorder_group
Pt Pt1 0.38307(3) 0.36276(2) 0.72718(5) 0.03174(12) Uani d 1 . .
N N2 0.5701(7) 0.40559(19) 0.6148(10) 0.0357(13) Uani d 1 . .
C C3 0.6158(9) 0.4525(3) 0.6764(14) 0.0418(17) Uani d 1 . .
H H3 0.563022 0.469543 0.796241 0.050 Uiso calc 1 . .
C C4 0.7414(11) 0.4772(3) 0.5669(16) 0.054(2) Uani d 1 . .
H H4 0.768667 0.510536 0.609190 0.065 Uiso calc 1 . .
C C5 0.8231(10) 0.4519(3) 0.3978(14) 0.0471(19) Uani d 1 . .
H H5 0.905763 0.468137 0.322614 0.057 Uiso calc 1 . .
C C6 0.7829(9) 0.4010(2) 0.3358(12) 0.0354(15) Uani d 1 . .
C C7 0.8637(10) 0.3712(3) 0.1672(14) 0.0432(19) Uani d 1 . .
H H7 0.950317 0.384603 0.089508 0.052 Uiso calc 1 . .
C C8 0.8121(9) 0.3227(3) 0.1209(13) 0.0411(17) Uani d 1 . .
H H8 0.863222 0.303451 0.006866 0.049 Uiso calc 1 . .
C C9 0.6837(9) 0.3004(2) 0.2395(11) 0.0348(15) Uani d 1 . .
H H9 0.654280 0.266856 0.206976 0.042 Uiso calc 1 . .
C C10 0.6030(8) 0.3283(2) 0.4021(11) 0.0283(14) Uani d 1 . .
C C11 0.6566(9) 0.3790(2) 0.4520(11) 0.0310(15) Uani d 1 . .
Cl Cl12 0.2795(3) 0.42475(7) 0.9633(4) 0.0571(6) Uani d 1 . .
O O13 0.4778(6) 0.31029(15) 0.5162(8) 0.0339(11) Uani d 1 . .
C C14 0.2577(10) 0.3057(3) 0.9145(14) 0.0394(18) Uani d 1 . .
C C15 0.1476(10) 0.3214(3) 0.6918(15) 0.0408(17) Uani d 1 . .
H H15A 0.140(10) 0.302(2) 0.540(9) 0.07(2) Uiso d 1 . .
H H14A 0.227(8) 0.319(2) 1.066(8) 0.031(18) Uiso d 1 . .
H H15B 0.055(6) 0.343(2) 0.675(12) 0.037(19) Uiso d 1 . .
H H14B 0.338(9) 0.280(2) 0.914(16) 0.10(3) Uiso d 1 . .

loop_
_atom_site_aniso_label
_atom_site_aniso_U_11
_atom_site_aniso_U_22
_atom_site_aniso_U_33
_atom_site_aniso_U_12
_atom_site_aniso_U_13
_atom_site_aniso_U_23
Pt1 0.0326(2) 0.03370(18) 0.03123(17) 0.00135(10) 0.01189(13) 0.00116(9)
N2 0.046(4) 0.032(3) 0.033(3) 0.000(3) 0.017(3) 0.000(2)
C3 0.038(5) 0.040(4) 0.047(4) -0.002(3) 0.007(3) -0.004(3)
C4 0.057(6) 0.036(4) 0.070(5) -0.009(4) 0.014(5) -0.015(4)
C5 0.034(5) 0.052(5) 0.058(5) -0.016(4) 0.017(4) 0.001(4)
C6 0.032(4) 0.039(4) 0.036(3) -0.002(3) 0.007(3) 0.004(3)
C7 0.040(5) 0.052(5) 0.039(4) -0.004(3) 0.012(3) -0.001(3)
C8 0.033(4) 0.053(5) 0.039(4) -0.003(3) 0.011(3) -0.008(3)
C9 0.039(4) 0.032(3) 0.034(3) -0.001(3) 0.008(3) -0.003(3)
C10 0.021(4) 0.036(3) 0.029(3) -0.001(3) 0.007(3) 0.003(3)
C11 0.032(4) 0.032(3) 0.028(3) -0.005(3) 0.002(3) -0.001(3)
Cl12 0.0660(15) 0.0478(11) 0.0678(13) 0.0010(10) 0.0389(12) -0.0107(9)
O13 0.036(3) 0.028(2) 0.043(2) -0.006(2) 0.021(2) -0.0002(19)
C14 0.041(5) 0.044(4) 0.038(4) 0.005(4) 0.021(4) 0.006(3)
C15 0.025(4) 0.051(5) 0.045(4) 0.003(3) 0.003(3) 0.001(4)

loop_
_atom_type_symbol
_atom_type_description
_atom_type_scat_dispersion_real
_atom_type_scat_dispersion_imag
_atom_type_scat_source
C C 0.0033 0.0016 'International Tables Vol C Tables 4.2.6.8 and 6.1.1.4'
H H 0.0000 0.0000 'International Tables Vol C Tables 4.2.6.8 and 6.1.1.4'
Cl Cl 0.1484 0.1585 'International Tables Vol C Tables 4.2.6.8 and 6.1.1.4'
N N 0.0061 0.0033 'International Tables Vol C Tables 4.2.6.8 and 6.1.1.4'
O O 0.0106 0.0060 'International Tables Vol C Tables 4.2.6.8 and 6.1.1.4'
Pt Pt -1.7033 8.3905 'International Tables Vol C Tables 4.2.6.8 and 6.1.1.4'

loop_
_geom_angle_atom_site_label_1
_geom_angle_atom_site_label_2
_geom_angle_atom_site_label_3
_geom_angle_site_symmetry_1
_geom_angle_site_symmetry_3
_geom_angle
_geom_angle_publ_flag
N2 Pt1 Cl12 . . 95.90(15) ?
N2 Pt1 C14 . . 161.5(3) ?
N2 Pt1 C15 . . 158.4(3) ?
O13 Pt1 N2 . . 82.32(19) ?
O13 Pt1 Cl12 . . 178.18(12) ?
O13 Pt1 C14 . . 90.4(2) ?
O13 Pt1 C15 . . 90.3(2) ?
C14 Pt1 Cl12 . . 91.4(2) ?
C14 Pt1 C15 . . 37.5(3) ?
C15 Pt1 Cl12 . . 91.2(2) ?
C3 N2 Pt1 . . 129.8(5) ?
C3 N2 C11 . . 119.1(6) ?
C11 N2 Pt1 . . 111.1(4) ?
N2 C3 H3 . . 119.0 ?
N2 C3 C4 . . 122.0(7) ?
C4 C3 H3 . . 119.0 ?
C3 C4 H4 . . 120.4 ?
C5 C4 C3 . . 119.3(7) ?
C5 C4 H4 . . 120.4 ?
C4 C5 H5 . . 119.8 ?
C4 C5 C6 . . 120.3(7) ?
C6 C5 H5 . . 119.8 ?
C5 C6 C7 . . 124.4(6) ?
C11 C6 C5 . . 117.0(6) ?
C11 C6 C7 . . 118.5(6) ?
C6 C7 H7 . . 120.6 ?
C8 C7 C6 . . 118.8(6) ?
C8 C7 H7 . . 120.6 ?
C7 C8 H8 . . 118.7 ?
C7 C8 C9 . . 122.6(6) ?
C9 C8 H8 . . 118.7 ?
C8 C9 H9 . . 120.1 ?
C10 C9 C8 . . 119.9(6) ?
C10 C9 H9 . . 120.1 ?
C9 C10 C11 . . 117.8(6) ?
O13 C10 C9 . . 123.4(6) ?
O13 C10 C11 . . 118.8(5) ?
N2 C11 C6 . . 122.1(6) ?
N2 C11 C10 . . 115.5(5) ?
C6 C11 C10 . . 122.3(6) ?
C10 O13 Pt1 . . 112.2(4) ?
Pt1 C14 H14A . . 109(4) ?
Pt1 C14 H14B . . 98(5) ?
C15 C14 Pt1 . . 71.5(4) ?
C15 C14 H14A . . 112(4) ?
C15 C14 H14B . . 123(5) ?
H14A C14 H14B . . 124(7) ?
Pt1 C15 H15A . . 106(5) ?
Pt1 C15 H15B . . 110(4) ?
C14 C15 Pt1 . . 71.0(4) ?
C14 C15 H15A . . 118(5) ?
C14 C15 H15B . . 130(4) ?
H15A C15 H15B . . 110(6) ?

loop_
_geom_bond_atom_site_label_1
_geom_bond_atom_site_label_2
_geom_bond_site_symmetry_2
_geom_bond_distance
_geom_bond_publ_flag
Pt1 N2 . 2.041(5) ?
Pt1 Cl12 . 2.2951(18) ?
Pt1 O13 . 2.004(4) ?
Pt1 C14 . 2.143(7) ?
Pt1 C15 . 2.149(8) ?
N2 C3 . 1.321(8) ?
N2 C11 . 1.378(8) ?
C3 H3 . 0.9300 ?
C3 C4 . 1.399(10) ?
C4 H4 . 0.9300 ?
C4 C5 . 1.362(10) ?
C5 H5 . 0.9300 ?
C5 C6 . 1.414(9) ?
C6 C7 . 1.418(9) ?
C6 C11 . 1.390(9) ?
C7 H7 . 0.9300 ?
C7 C8 . 1.363(9) ?
C8 H8 . 0.9300 ?
C8 C9 . 1.414(9) ?
C9 H9 . 0.9300 ?
C9 C10 . 1.368(8) ?
C10 C11 . 1.424(8) ?
C10 O13 . 1.336(7) ?
C14 C15 . 1.379(10) ?
C14 H14A . 0.93(2) ?
C14 H14B . 0.94(2) ?
C15 H15A . 0.93(2) ?
C15 H15B . 0.93(2) ?

loop_
_geom_hbond_atom_site_label_D
_geom_hbond_atom_site_label_H
_geom_hbond_atom_site_label_A
_geom_hbond_site_symmetry_D
_geom_hbond_site_symmetry_H
_geom_hbond_site_symmetry_A
_geom_hbond_distance_DH
_geom_hbond_distance_HA
_geom_hbond_distance_DA
_geom_hbond_angle_DHA
_geom_hbond_publ_flag
C9 H9 O13 1_555 1_555 4_565 0.93 2.58 3.462(7) 159 yes
C15 H15B Cg1 1_555 1_555 1_455 0.93(5) 2.95(6) 3.645(8) 133(5) yes

loop_
_geom_torsion_atom_site_label_1
_geom_torsion_atom_site_label_2
_geom_torsion_atom_site_label_3
_geom_torsion_atom_site_label_4
_geom_torsion_site_symmetry_1
_geom_torsion_site_symmetry_2
_geom_torsion_site_symmetry_3
_geom_torsion_site_symmetry_4
_geom_torsion
_geom_torsion_publ_flag
Pt1 N2 C3 C4 . . . . -175.9(6) ?
Pt1 N2 C11 C6 . . . . 175.9(5) ?
Pt1 N2 C11 C10 . . . . -1.5(7) ?
N2 C3 C4 C5 . . . . -2.1(12) ?
C3 N2 C11 C6 . . . . -4.5(10) ?
C3 N2 C11 C10 . . . . 178.1(6) ?
C3 C4 C5 C6 . . . . -0.7(12) ?
C4 C5 C6 C7 . . . . -178.5(7) ?
C4 C5 C6 C11 . . . . 0.8(11) ?
C5 C6 C7 C8 . . . . -179.3(7) ?
C5 C6 C11 N2 . . . . 1.8(10) ?
C5 C6 C11 C10 . . . . 179.0(6) ?
C6 C7 C8 C9 . . . . -1.5(11) ?
C7 C6 C11 N2 . . . . -178.9(6) ?
C7 C6 C11 C10 . . . . -1.7(10) ?
C7 C8 C9 C10 . . . . 1.9(11) ?
C8 C9 C10 C11 . . . . -2.0(9) ?
C8 C9 C10 O13 . . . . 178.3(6) ?
C9 C10 C11 N2 . . . . 179.4(6) ?
C9 C10 C11 C6 . . . . 2.0(9) ?
C9 C10 O13 Pt1 . . . . -177.4(5) ?
C11 N2 C3 C4 . . . . 4.6(11) ?
C11 C6 C7 C8 . . . . 1.4(11) ?
C11 C10 O13 Pt1 . . . . 2.9(7) ?
O13 C10 C11 N2 . . . . -0.9(8) ?
O13 C10 C11 C6 . . . . -178.3(6) ?
